data_2229257
loop_
_publ_author_name
'Hu, Jin-Gang'

_publ_section_title
;
 2-Methoxyethanaminium periodate 18-crown-6 clathrate
;
_journal_coeditor_code VM2071
_journal_issue 2
_journal_name_full 'Acta Crystallographica Section E'
_journal_page_first o472
_journal_page_last o473
_journal_paper_doi 10.1107/S1600536811002315
_journal_volume 67
_journal_year 2011
_chemical_formula_iupac 'C3 H10 N O +, I O4 -, C12 H24 O6'
_chemical_formula_moiety 'C3 H10 N O +, I O4 -, C12 H24 O6'
_chemical_formula_sum 'C15 H34 I N O11'
_chemical_formula_weight 531.33
_chemical_name_systematic
;
2-Methoxyethanaminium periodate--18-crown-6 (1/1)
;
_space_group_IT_number 14
_symmetry_cell_setting monoclinic
_symmetry_space_group_name_Hall '-P 2ybc'
_symmetry_space_group_name_H-M 'P 1 21/c 1'
_atom_sites_solution_hydrogens geom
_atom_sites_solution_primary direct
_atom_sites_solution_secondary difmap
_audit_creation_method SHELXL-97
_cell_angle_alpha 90.00
_cell_angle_beta 111.81(3)
_cell_angle_gamma 90.00
_cell_formula_units_Z 4
_cell_length_a 13.118(3)
_cell_length_b 8.4229(17)
_cell_length_c 22.176(7)
_cell_measurement_reflns_used 121476
_cell_measurement_temperature 293(2)
_cell_measurement_theta_max 27.480
_cell_measurement_theta_min 3.005
_cell_volume 2274.9(11)
_computing_cell_refinement 'CrystalClear (Rigaku/MSC, 2005)'
_computing_data_collection 'CrystalClear (Rigaku/MSC, 2005)'
_computing_data_reduction 'CrystalClear (Rigaku/MSC, 2005)'
_computing_molecular_graphics 'SHELXTL (Sheldrick, 2008)'
_computing_publication_material 'SHELXL97 (Sheldrick, 2008)'
_computing_structure_refinement 'SHELXL97 (Sheldrick, 2008)'
_computing_structure_solution 'SHELXS97 (Sheldrick, 2008)'
_diffrn_ambient_temperature 293(2)
_diffrn_detector_area_resol_mean 13.6612
_diffrn_measured_fraction_theta_full 0.999
_diffrn_measured_fraction_theta_max 0.999
_diffrn_measurement_device_type 'Rigaku SCXmini'
_diffrn_measurement_method CCD_Profile_fitting
_diffrn_radiation_monochromator graphite
_diffrn_radiation_source 'fine-focus sealed tube'
_diffrn_radiation_type MoK\a
_diffrn_radiation_wavelength 0.71073
_diffrn_reflns_av_R_equivalents 0.0666
_diffrn_reflns_av_sigmaI/netI 0.0545
_diffrn_reflns_limit_h_max 17
_diffrn_reflns_limit_h_min -17
_diffrn_reflns_limit_k_max 10
_diffrn_reflns_limit_k_min -10
_diffrn_reflns_limit_l_max 28
_diffrn_reflns_limit_l_min -28
_diffrn_reflns_number 22779
_diffrn_reflns_theta_full 27.48
_diffrn_reflns_theta_max 27.48
_diffrn_reflns_theta_min 3.03
_diffrn_standards_number 0
_exptl_absorpt_coefficient_mu 1.460
_exptl_absorpt_correction_T_max 0.754
_exptl_absorpt_correction_T_min 0.747
_exptl_absorpt_correction_type multi-scan
_exptl_absorpt_process_details '(CrystalClear; Rigaku/MSC, 2005)'
_exptl_crystal_colour White
_exptl_crystal_density_diffrn 1.551
_exptl_crystal_density_method 'not measured'
_exptl_crystal_description Prism
_exptl_crystal_F_000 1088
_exptl_crystal_size_max 0.20
_exptl_crystal_size_mid 0.20
_exptl_crystal_size_min 0.20
_refine_diff_density_max 1.739
_refine_diff_density_min -1.262
_refine_ls_extinction_method none
_refine_ls_goodness_of_fit_ref 1.048
_refine_ls_hydrogen_treatment constr
_refine_ls_matrix_type full
_refine_ls_number_parameters 253
_refine_ls_number_reflns 5201
_refine_ls_number_restraints 0
_refine_ls_restrained_S_all 1.048
_refine_ls_R_factor_all 0.0682
_refine_ls_R_factor_gt 0.0541
_refine_ls_shift/su_max 0.001
_refine_ls_shift/su_mean 0.000
_refine_ls_structure_factor_coef Fsqd
_refine_ls_weighting_details 'calc w=1/[\s^2^(Fo^2^)+(0.0576P)^2^+3.3500P] where P=(Fo^2^+2Fc^2^)/3'
_refine_ls_weighting_scheme calc
_refine_ls_wR_factor_gt 0.1352
_refine_ls_wR_factor_ref 0.1458
_reflns_number_gt 4138
_reflns_number_total 5201
_reflns_threshold_expression I>2sigma(I)
_cod_data_source_file vm2071.cif
_cod_data_source_block I
_cod_original_cell_volume 2274.9(10)
_cod_original_sg_symbol_H-M 'P 21/c'
_cod_database_code 2229257
_cod_database_fobs_code 2229257

loop_
_symmetry_equiv_pos_as_xyz
'x, y, z'
'-x, y+1/2, -z+1/2'
'-x, -y, -z'
'x, -y-1/2, z-1/2'

loop_
_atom_site_type_symbol
_atom_site_label
_atom_site_fract_x
_atom_site_fract_y
_atom_site_fract_z
_atom_site_U_iso_or_equiv
_atom_site_adp_type
_atom_site_calc_flag
_atom_site_refinement_flags
_atom_site_occupancy
_atom_site_disorder_assembly
_atom_site_disorder_group
C C1 0.5224(5) 0.6622(8) 0.1488(3) 0.0852(19) Uani d . 1 . .
H H1A 0.5451 0.7725 0.1528 0.102 Uiso calc R 1 . .
H H1B 0.5460 0.6124 0.1167 0.102 Uiso calc R 1 . .
C C2 0.5742(5) 0.5819(7) 0.2115(4) 0.088(2) Uani d . 1 . .
H H2A 0.5480 0.4733 0.2081 0.106 Uiso calc R 1 . .
H H2B 0.6531 0.5792 0.2231 0.106 Uiso calc R 1 . .
C C3 0.6022(4) 0.5926(7) 0.3233(3) 0.088(2) Uani d . 1 . .
H H3A 0.6812 0.5962 0.3353 0.106 Uiso calc R 1 . .
H H3B 0.5805 0.4822 0.3222 0.106 Uiso calc R 1 . .
C C4 0.5719(5) 0.6786(7) 0.3718(3) 0.089(2) Uani d . 1 . .
H H4A 0.6127 0.6368 0.4148 0.107 Uiso calc R 1 . .
H H4B 0.5898 0.7903 0.3714 0.107 Uiso calc R 1 . .
C C5 0.4229(8) 0.7282(8) 0.4040(3) 0.101(3) Uani d . 1 . .
H H5A 0.4449 0.8388 0.4105 0.121 Uiso calc R 1 . .
H H5B 0.4571 0.6731 0.4450 0.121 Uiso calc R 1 . .
C C6 0.3006(8) 0.7164(8) 0.3824(3) 0.097(2) Uani d . 1 . .
H H6A 0.2781 0.6061 0.3748 0.117 Uiso calc R 1 . .
H H6B 0.2770 0.7578 0.4159 0.117 Uiso calc R 1 . .
C C7 0.1360(6) 0.8074(10) 0.3024(4) 0.102(3) Uani d . 1 . .
H H7A 0.1129 0.8481 0.3362 0.122 Uiso calc R 1 . .
H H7B 0.1072 0.7007 0.2916 0.122 Uiso calc R 1 . .
C C8 0.0934(5) 0.9077(9) 0.2455(4) 0.100(2) Uani d . 1 . .
H H8A 0.0147 0.9201 0.2330 0.120 Uiso calc R 1 . .
H H8B 0.1270 1.0119 0.2552 0.120 Uiso calc R 1 . .
C C9 0.0830(4) 0.9315(7) 0.1374(3) 0.092(2) Uani d . 1 . .
H H9A 0.1256 1.0288 0.1459 0.110 Uiso calc R 1 . .
H H9B 0.0063 0.9596 0.1252 0.110 Uiso calc R 1 . .
C C10 0.0982(5) 0.8449(8) 0.0838(3) 0.091(2) Uani d . 1 . .
H H10A 0.0604 0.7437 0.0774 0.109 Uiso calc R 1 . .
H H10B 0.0672 0.9057 0.0439 0.109 Uiso calc R 1 . .
C C11 0.2322(7) 0.7290(8) 0.0503(3) 0.096(2) Uani d . 1 . .
H H11A 0.1953 0.7769 0.0079 0.115 Uiso calc R 1 . .
H H11B 0.2039 0.6222 0.0492 0.115 Uiso calc R 1 . .
C C12 0.3523(7) 0.7235(8) 0.0657(3) 0.093(2) Uani d . 1 . .
H H12A 0.3674 0.6618 0.0330 0.111 Uiso calc R 1 . .
H H12B 0.3801 0.8302 0.0656 0.111 Uiso calc R 1 . .
C C13 0.2704(4) 0.4729(5) 0.2349(2) 0.0524(10) Uani d . 1 . .
H H13A 0.2642 0.4720 0.2772 0.063 Uiso calc R 1 . .
H H13B 0.3262 0.3962 0.2360 0.063 Uiso calc R 1 . .
C C14 0.1627(4) 0.4234(5) 0.1843(2) 0.0554(10) Uani d . 1 . .
H H14A 0.1361 0.3280 0.1982 0.066 Uiso calc R 1 . .
H H14B 0.1086 0.5067 0.1780 0.066 Uiso calc R 1 . .
C C15 0.0806(5) 0.3509(7) 0.0747(3) 0.0828(17) Uani d . 1 . .
H H15A 0.0963 0.3330 0.0362 0.124 Uiso calc R 1 . .
H H15B 0.0274 0.4344 0.0667 0.124 Uiso calc R 1 . .
H H15C 0.0518 0.2553 0.0859 0.124 Uiso calc R 1 . .
I I1 0.22495(3) 0.22656(4) 0.422019(14) 0.06214(15) Uani d . 1 . .
N N1 0.3057(2) 0.6331(4) 0.22280(14) 0.0400(7) Uani d . 1 . .
H H1C 0.3701 0.6565 0.2537 0.060 Uiso calc R 1 . .
H H1D 0.2559 0.7045 0.2232 0.060 Uiso calc R 1 . .
H H1E 0.3123 0.6344 0.1843 0.060 Uiso calc R 1 . .
O O1 0.5496(2) 0.6619(4) 0.26073(18) 0.0613(8) Uani d . 1 . .
O O2 0.4587(3) 0.6605(4) 0.35678(15) 0.0729(10) Uani d . 1 . .
O O3 0.2523(3) 0.8040(5) 0.32505(18) 0.0730(10) Uani d . 1 . .
O O4 0.1168(3) 0.8372(4) 0.1939(2) 0.0724(10) Uani d . 1 . .
O O5 0.2119(3) 0.8196(4) 0.09849(15) 0.0719(10) Uani d . 1 . .
O O6 0.4055(3) 0.6534(5) 0.12774(16) 0.0705(9) Uani d . 1 . .
O O7 0.1787(3) 0.3952(5) 0.12675(15) 0.0679(9) Uani d . 1 . .
O O8 0.2020(5) 0.2732(6) 0.3416(2) 0.1104(17) Uani d . 1 . .
O O9 0.1995(5) 0.3899(6) 0.4627(3) 0.1233(18) Uani d . 1 . .
O O10 0.1278(5) 0.0779(7) 0.4205(3) 0.132(2) Uani d . 1 . .
O O11 0.3531(5) 0.1407(11) 0.4607(3) 0.161(3) Uani d . 1 . .

loop_
_atom_site_aniso_label
_atom_site_aniso_U_11
_atom_site_aniso_U_22
_atom_site_aniso_U_33
_atom_site_aniso_U_12
_atom_site_aniso_U_13
_atom_site_aniso_U_23
C1 0.096(4) 0.079(4) 0.117(5) -0.020(3) 0.082(4) -0.032(4)
C2 0.061(3) 0.061(3) 0.162(7) 0.000(3) 0.063(4) -0.021(4)
C3 0.044(3) 0.065(3) 0.126(5) 0.008(2) -0.003(3) 0.024(3)
C4 0.078(4) 0.070(3) 0.072(3) 0.001(3) -0.026(3) 0.012(3)
C5 0.165(8) 0.088(4) 0.032(2) -0.017(4) 0.016(3) -0.002(2)
C6 0.165(8) 0.096(4) 0.057(3) -0.031(4) 0.072(4) -0.017(3)
C7 0.091(5) 0.116(5) 0.136(7) -0.032(4) 0.085(5) -0.058(5)
C8 0.060(3) 0.097(5) 0.149(7) 0.001(3) 0.046(4) -0.050(5)
C9 0.056(3) 0.056(3) 0.121(5) 0.012(2) -0.016(3) 0.008(3)
C10 0.080(4) 0.074(4) 0.070(3) -0.008(3) -0.028(3) 0.016(3)
C11 0.145(7) 0.095(4) 0.034(3) -0.042(4) 0.018(3) -0.005(2)
C12 0.153(7) 0.093(4) 0.048(3) -0.043(4) 0.055(4) -0.012(3)
C13 0.068(3) 0.043(2) 0.042(2) 0.0030(19) 0.0155(19) 0.0039(17)
C14 0.063(3) 0.045(2) 0.064(3) -0.0082(19) 0.030(2) -0.0042(19)
C15 0.092(4) 0.068(3) 0.063(3) -0.020(3) -0.002(3) -0.002(3)
I1 0.0582(2) 0.0813(3) 0.0510(2) 0.00434(14) 0.02498(15) 0.00660(14)
N1 0.0372(15) 0.0504(18) 0.0316(14) 0.0007(13) 0.0120(12) -0.0011(12)
O1 0.0419(15) 0.0467(16) 0.091(2) 0.0054(13) 0.0197(15) -0.0005(16)
O2 0.086(2) 0.073(2) 0.0412(17) -0.016(2) 0.0025(16) -0.0003(16)
O3 0.090(3) 0.077(2) 0.069(2) -0.0169(19) 0.050(2) -0.0153(18)
O4 0.0525(18) 0.0593(19) 0.098(3) 0.0103(16) 0.0192(18) -0.0143(19)
O5 0.083(2) 0.070(2) 0.0427(17) -0.0211(19) -0.0002(16) 0.0024(15)
O6 0.089(2) 0.081(2) 0.0587(19) -0.028(2) 0.0482(18) -0.0149(17)
O7 0.0594(19) 0.090(2) 0.0497(17) -0.0077(17) 0.0150(14) -0.0147(16)
O8 0.148(5) 0.121(4) 0.061(3) -0.016(3) 0.037(3) 0.022(2)
O9 0.157(5) 0.095(3) 0.121(4) 0.005(3) 0.056(4) -0.032(3)
O10 0.161(5) 0.111(4) 0.159(5) -0.040(4) 0.101(4) -0.006(4)
O11 0.096(4) 0.278(9) 0.102(4) 0.072(5) 0.030(3) 0.018(5)

loop_
_atom_type_symbol
_atom_type_description
_atom_type_scat_dispersion_real
_atom_type_scat_dispersion_imag
_atom_type_scat_source
C C 0.0033 0.0016 'International Tables Vol C Tables 4.2.6.8 and 6.1.1.4'
H H 0.0000 0.0000 'International Tables Vol C Tables 4.2.6.8 and 6.1.1.4'
I I -0.4742 1.8119 'International Tables Vol C Tables 4.2.6.8 and 6.1.1.4'
N N 0.0061 0.0033 'International Tables Vol C Tables 4.2.6.8 and 6.1.1.4'
O O 0.0106 0.0060 'International Tables Vol C Tables 4.2.6.8 and 6.1.1.4'

loop_
_geom_angle_atom_site_label_1
_geom_angle_atom_site_label_2
_geom_angle_atom_site_label_3
_geom_angle_site_symmetry_1
_geom_angle_site_symmetry_3
_geom_angle
_geom_angle_publ_flag
O6 C1 C2 . . 110.4(4) ?
O6 C1 H1A . . 109.6 ?
C2 C1 H1A . . 109.6 ?
O6 C1 H1B . . 109.6 ?
C2 C1 H1B . . 109.6 ?
H1A C1 H1B . . 108.1 ?
O1 C2 C1 . . 110.7(4) ?
O1 C2 H2A . . 109.5 ?
C1 C2 H2A . . 109.5 ?
O1 C2 H2B . . 109.5 ?
C1 C2 H2B . . 109.5 ?
H2A C2 H2B . . 108.1 ?
O1 C3 C4 . . 110.2(4) ?
O1 C3 H3A . . 109.6 ?
C4 C3 H3A . . 109.6 ?
O1 C3 H3B . . 109.6 ?
C4 C3 H3B . . 109.6 ?
H3A C3 H3B . . 108.1 ?
O2 C4 C3 . . 108.9(4) ?
O2 C4 H4A . . 109.9 ?
C3 C4 H4A . . 109.9 ?
O2 C4 H4B . . 109.9 ?
C3 C4 H4B . . 109.9 ?
H4A C4 H4B . . 108.3 ?
O2 C5 C6 . . 110.3(5) ?
O2 C5 H5A . . 109.6 ?
C6 C5 H5A . . 109.6 ?
O2 C5 H5B . . 109.6 ?
C6 C5 H5B . . 109.6 ?
H5A C5 H5B . . 108.1 ?
O3 C6 C5 . . 108.9(5) ?
O3 C6 H6A . . 109.9 ?
C5 C6 H6A . . 109.9 ?
O3 C6 H6B . . 109.9 ?
C5 C6 H6B . . 109.9 ?
H6A C6 H6B . . 108.3 ?
O3 C7 C8 . . 109.7(5) ?
O3 C7 H7A . . 109.7 ?
C8 C7 H7A . . 109.7 ?
O3 C7 H7B . . 109.7 ?
C8 C7 H7B . . 109.7 ?
H7A C7 H7B . . 108.2 ?
O4 C8 C7 . . 109.2(5) ?
O4 C8 H8A . . 109.8 ?
C7 C8 H8A . . 109.8 ?
O4 C8 H8B . . 109.8 ?
C7 C8 H8B . . 109.8 ?
H8A C8 H8B . . 108.3 ?
O4 C9 C10 . . 110.3(4) ?
O4 C9 H9A . . 109.6 ?
C10 C9 H9A . . 109.6 ?
O4 C9 H9B . . 109.6 ?
C10 C9 H9B . . 109.6 ?
H9A C9 H9B . . 108.1 ?
O5 C10 C9 . . 109.6(4) ?
O5 C10 H10A . . 109.8 ?
C9 C10 H10A . . 109.8 ?
O5 C10 H10B . . 109.8 ?
C9 C10 H10B . . 109.8 ?
H10A C10 H10B . . 108.2 ?
O5 C11 C12 . . 108.9(5) ?
O5 C11 H11A . . 109.9 ?
C12 C11 H11A . . 109.9 ?
O5 C11 H11B . . 109.9 ?
C12 C11 H11B . . 109.9 ?
H11A C11 H11B . . 108.3 ?
O6 C12 C11 . . 109.5(5) ?
O6 C12 H12A . . 109.8 ?
C11 C12 H12A . . 109.8 ?
O6 C12 H12B . . 109.8 ?
C11 C12 H12B . . 109.8 ?
H12A C12 H12B . . 108.2 ?
N1 C13 C14 . . 112.8(3) ?
N1 C13 H13A . . 109.0 ?
C14 C13 H13A . . 109.0 ?
N1 C13 H13B . . 109.0 ?
C14 C13 H13B . . 109.0 ?
H13A C13 H13B . . 107.8 ?
O7 C14 C13 . . 108.2(4) ?
O7 C14 H14A . . 110.1 ?
C13 C14 H14A . . 110.1 ?
O7 C14 H14B . . 110.1 ?
C13 C14 H14B . . 110.1 ?
H14A C14 H14B . . 108.4 ?
O7 C15 H15A . . 109.5 ?
O7 C15 H15B . . 109.5 ?
H15A C15 H15B . . 109.5 ?
O7 C15 H15C . . 109.5 ?
H15A C15 H15C . . 109.5 ?
H15B C15 H15C . . 109.5 ?
O11 I1 O8 . . 111.6(3) ?
O11 I1 O9 . . 114.1(3) ?
O8 I1 O9 . . 111.0(3) ?
O11 I1 O10 . . 105.8(4) ?
O8 I1 O10 . . 106.8(3) ?
O9 I1 O10 . . 107.0(3) ?
C13 N1 H1C . . 109.5 ?
C13 N1 H1D . . 109.5 ?
H1C N1 H1D . . 109.5 ?
C13 N1 H1E . . 109.5 ?
H1C N1 H1E . . 109.5 ?
H1D N1 H1E . . 109.5 ?
C2 O1 C3 . . 112.8(5) ?
C4 O2 C5 . . 113.1(5) ?
C6 O3 C7 . . 113.4(6) ?
C9 O4 C8 . . 113.0(5) ?
C10 O5 C11 . . 112.5(5) ?
C12 O6 C1 . . 112.1(5) ?
C14 O7 C15 . . 113.0(4) ?

loop_
_geom_bond_atom_site_label_1
_geom_bond_atom_site_label_2
_geom_bond_site_symmetry_2
_geom_bond_distance
_geom_bond_publ_flag
C1 O6 . 1.429(7) ?
C1 C2 . 1.468(9) ?
C1 H1A . 0.9700 ?
C1 H1B . 0.9700 ?
C2 O1 . 1.418(7) ?
C2 H2A . 0.9700 ?
C2 H2B . 0.9700 ?
C3 O1 . 1.426(7) ?
C3 C4 . 1.468(9) ?
C3 H3A . 0.9700 ?
C3 H3B . 0.9700 ?
C4 O2 . 1.405(7) ?
C4 H4A . 0.9700 ?
C4 H4B . 0.9700 ?
C5 O2 . 1.416(8) ?
C5 C6 . 1.497(11) ?
C5 H5A . 0.9700 ?
C5 H5B . 0.9700 ?
C6 O3 . 1.401(8) ?
C6 H6A . 0.9700 ?
C6 H6B . 0.9700 ?
C7 O3 . 1.418(8) ?
C7 C8 . 1.446(11) ?
C7 H7A . 0.9700 ?
C7 H7B . 0.9700 ?
C8 O4 . 1.421(7) ?
C8 H8A . 0.9700 ?
C8 H8B . 0.9700 ?
C9 O4 . 1.409(7) ?
C9 C10 . 1.470(9) ?
C9 H9A . 0.9700 ?
C9 H9B . 0.9700 ?
C10 O5 . 1.420(7) ?
C10 H10A . 0.9700 ?
C10 H10B . 0.9700 ?
C11 O5 . 1.417(7) ?
C11 C12 . 1.484(11) ?
C11 H11A . 0.9700 ?
C11 H11B . 0.9700 ?
C12 O6 . 1.420(7) ?
C12 H12A . 0.9700 ?
C12 H12B . 0.9700 ?
C13 N1 . 1.484(5) ?
C13 C14 . 1.500(6) ?
C13 H13A . 0.9700 ?
C13 H13B . 0.9700 ?
C14 O7 . 1.390(5) ?
C14 H14A . 0.9700 ?
C14 H14B . 0.9700 ?
C15 O7 . 1.424(6) ?
C15 H15A . 0.9600 ?
C15 H15B . 0.9600 ?
C15 H15C . 0.9600 ?
I1 O11 . 1.736(5) ?
I1 O8 . 1.740(4) ?
I1 O9 . 1.744(5) ?
I1 O10 . 1.778(5) ?
N1 H1C . 0.8900 ?
N1 H1D . 0.8900 ?
N1 H1E . 0.8900 ?

loop_
_geom_hbond_atom_site_label_D
_geom_hbond_atom_site_label_H
_geom_hbond_atom_site_label_A
_geom_hbond_site_symmetry_A
_geom_hbond_distance_DH
_geom_hbond_distance_HA
_geom_hbond_distance_DA
_geom_hbond_angle_DHA
N1 H1C O1 . 0.89 2.30 3.000(4) 135
N1 H1C O2 . 0.89 2.15 2.912(4) 144
N1 H1D O3 . 0.89 2.43 2.980(5) 121
N1 H1D O4 . 0.89 2.03 2.886(4) 161
N1 H1E O5 . 0.89 2.43 3.010(5) 123
N1 H1E O6 . 0.89 2.06 2.870(4) 151
C1 H1B O11 2_655 0.97 2.54 3.398(9) 148
C13 H13A O8 . 0.97 2.52 3.288(7) 135
C13 H13B O1 2_645 0.97 2.54 3.504(6) 171
C15 H15B O10 2 0.96 2.47 3.370(9) 156

loop_
_cod_related_entry_id
_cod_related_entry_database
_cod_related_entry_code
1 ChemSpider 30656498
